data_7153622
loop_
_publ_author_name
'Dimitrijevi\'c, Elena'
'Cusimano, Madeline'
'Taylor, Mark S.'

_publ_section_title
;
 Synthesis of benzannulated heterocycles by twofold Suzuki-Miyaura
 couplings of cyclic diarylborinic acids.
;
_journal_issue 9
_journal_name_full 'Organic &amp; biomolecular chemistry'
_journal_page_first 1391
_journal_page_last 1394
_journal_paper_doi 10.1039/c3ob42065e
_journal_volume 12
_journal_year 2014
_chemical_formula_moiety 'C24 H16 O'
_chemical_formula_sum 'C24 H16 O'
_chemical_formula_weight 320.37
_chemical_name_systematic
;
 ?
;
_space_group_crystal_system monoclinic
_space_group_IT_number 14
_space_group_name_Hall '-P 2yn'
_space_group_name_H-M_alt 'P 1 21/n 1'
_symmetry_space_group_name_Hall '-P 2yn'
_symmetry_space_group_name_H-M 'P 1 21/n 1'
_atom_sites_solution_hydrogens geom
_audit_creation_method SHELXL-2013
_cell_angle_alpha 90
_cell_angle_beta 110.490(4)
_cell_angle_gamma 90
_cell_formula_units_Z 4
_cell_length_a 8.0403(13)
_cell_length_b 23.243(4)
_cell_length_c 9.3718(15)
_cell_measurement_reflns_used 6491
_cell_measurement_temperature 147(2)
_cell_measurement_theta_max 27.52
_cell_measurement_theta_min 2.48
_cell_volume 1640.6(5)
_computing_cell_refinement APEX2
_computing_data_collection 'APEX2 (Bruker, 2007)'
_computing_data_reduction 'SAINT (Bruker, 2007)'
_computing_molecular_graphics 'PLATON (Spek, 2009)'
_computing_publication_material 'SHELXTL (Sheldrick, 2008)'
_computing_structure_refinement 'SHELXL-2013 (Sheldrick, 2013)'
_computing_structure_solution 'SHELXS-97 (Sheldrick, 2008)'
_diffrn_ambient_temperature 147(2)
_diffrn_measured_fraction_theta_full 0.999
_diffrn_measured_fraction_theta_max 0.996
_diffrn_measurement_device_type 'Bruker APEX-II CCD'
_diffrn_measurement_method '\f and \w scans'
_diffrn_radiation_type MoK\a
_diffrn_radiation_wavelength 0.71073
_diffrn_reflns_av_R_equivalents 0.0381
_diffrn_reflns_av_unetI/netI 0.0294
_diffrn_reflns_Laue_measured_fraction_full 0.999
_diffrn_reflns_Laue_measured_fraction_max 0.996
_diffrn_reflns_limit_h_max 10
_diffrn_reflns_limit_h_min -9
_diffrn_reflns_limit_k_max 30
_diffrn_reflns_limit_k_min -30
_diffrn_reflns_limit_l_max 12
_diffrn_reflns_limit_l_min -12
_diffrn_reflns_number 21520
_diffrn_reflns_point_group_measured_fraction_full 0.999
_diffrn_reflns_point_group_measured_fraction_max 0.996
_diffrn_reflns_theta_full 25.242
_diffrn_reflns_theta_max 27.572
_diffrn_reflns_theta_min 1.752
_exptl_absorpt_coefficient_mu 0.078
_exptl_absorpt_correction_T_max 0.7456
_exptl_absorpt_correction_T_min 0.6500
_exptl_absorpt_correction_type multi-scan
_exptl_absorpt_process_details 'SADABS (Sheldrick, 1996)'
_exptl_crystal_colour colourless
_exptl_crystal_density_diffrn 1.297
_exptl_crystal_description plate
_exptl_crystal_F_000 672
_exptl_crystal_size_max 0.380
_exptl_crystal_size_mid 0.160
_exptl_crystal_size_min 0.030
_refine_diff_density_max 0.300
_refine_diff_density_min -0.244
_refine_diff_density_rms 0.051
_refine_ls_extinction_method none
_refine_ls_goodness_of_fit_ref 1.126
_refine_ls_hydrogen_treatment constr
_refine_ls_matrix_type full
_refine_ls_number_parameters 226
_refine_ls_number_reflns 3783
_refine_ls_number_restraints 0
_refine_ls_restrained_S_all 1.126
_refine_ls_R_factor_all 0.0718
_refine_ls_R_factor_gt 0.0577
_refine_ls_shift/su_max 0.001
_refine_ls_shift/su_mean 0.000
_refine_ls_structure_factor_coef Fsqd
_refine_ls_weighting_details 'w=1/[\s^2^(Fo^2^)+(0.0285P)^2^+1.8813P] where P=(Fo^2^+2Fc^2^)/3'
_refine_ls_weighting_scheme calc
_refine_ls_wR_factor_gt 0.1270
_refine_ls_wR_factor_ref 0.1336
_reflns_Friedel_coverage 0.000
_reflns_number_gt 3064
_reflns_number_total 3783
_reflns_threshold_expression 'I > 2\s(I)'
_cod_data_source_file c3ob42065e.txt
_cod_data_source_block d13137
_cod_database_code 7153622
_shelx_space_group_comment
;
The symmetry employed for this shelxl refinement is uniquely defined
by the following loop, which should always be used as a source of
symmetry information in preference to the above space-group names.
They are only intended as comments.
;
_shelx_estimated_absorpt_t_min 0.971
_shelx_estimated_absorpt_t_max 0.998
_shelxl_version_number 2013-3

loop_
_space_group_symop_operation_xyz
'x, y, z'
'-x+1/2, y+1/2, -z+1/2'
'-x, -y, -z'
'x-1/2, -y-1/2, z-1/2'

loop_
_atom_site_label
_atom_site_type_symbol
_atom_site_fract_x
_atom_site_fract_y
_atom_site_fract_z
_atom_site_U_iso_or_equiv
_atom_site_adp_type
_atom_site_occupancy
_atom_site_site_symmetry_order
_atom_site_calc_flag
_atom_site_refinement_flags_posn
_atom_site_refinement_flags_adp
O1 O 0.44323(19) 0.12397(7) 0.95721(17) 0.0293(3) Uani 1 1 d . .
C1 C 0.3033(3) 0.14720(8) 0.9895(2) 0.0223(4) Uani 1 1 d . .
C2 C 0.3421(3) 0.15349(9) 1.1459(2) 0.0286(5) Uani 1 1 d . .
H2A H 0.4530 0.1402 1.2145 0.034 Uiso 1 1 calc R U
C3 C 0.2239(3) 0.17849(10) 1.2028(3) 0.0327(5) Uani 1 1 d . .
H3A H 0.2512 0.1815 1.3097 0.039 Uiso 1 1 calc R U
C4 C 0.0638(3) 0.19930(10) 1.1025(3) 0.0336(5) Uani 1 1 d . .
H4A H -0.0180 0.2180 1.1398 0.040 Uiso 1 1 calc R U
C5 C 0.0250(3) 0.19256(9) 0.9481(3) 0.0283(5) Uani 1 1 d . .
H5A H -0.0848 0.2070 0.8805 0.034 Uiso 1 1 calc R U
C6 C 0.1399(3) 0.16540(8) 0.8863(2) 0.0222(4) Uani 1 1 d . .
C7 C 0.0709(2) 0.15935(8) 0.7165(2) 0.0210(4) Uani 1 1 d . .
C8 C 0.0303(3) 0.20912(9) 0.6282(2) 0.0255(4) Uani 1 1 d . .
H8A H 0.0631 0.2455 0.6758 0.031 Uiso 1 1 calc R U
C9 C -0.0573(3) 0.20638(9) 0.4719(2) 0.0278(4) Uani 1 1 d . .
H9A H -0.0833 0.2407 0.4131 0.033 Uiso 1 1 calc R U
C10 C -0.1067(3) 0.15362(9) 0.4022(2) 0.0269(4) Uani 1 1 d . .
H10A H -0.1682 0.1516 0.2954 0.032 Uiso 1 1 calc R U
C11 C -0.0664(3) 0.10370(9) 0.4883(2) 0.0239(4) Uani 1 1 d . .
H11A H -0.0990 0.0675 0.4395 0.029 Uiso 1 1 calc R U
C12 C 0.0213(2) 0.10589(8) 0.6451(2) 0.0204(4) Uani 1 1 d . .
C13 C 0.0678(3) 0.05099(8) 0.7329(2) 0.0212(4) Uani 1 1 d . .
C14 C -0.0579(3) 0.01814(9) 0.7665(2) 0.0250(4) Uani 1 1 d . .
H14A H -0.1775 0.0309 0.7356 0.030 Uiso 1 1 calc R U
C15 C -0.0095(3) -0.03333(9) 0.8450(2) 0.0293(5) Uani 1 1 d . .
H15A H -0.0961 -0.0558 0.8672 0.035 Uiso 1 1 calc R U
C16 C 0.1652(3) -0.05199(9) 0.8911(2) 0.0283(5) Uani 1 1 d . .
H16A H 0.1987 -0.0867 0.9473 0.034 Uiso 1 1 calc R U
C17 C 0.2907(3) -0.02013(9) 0.8556(2) 0.0264(4) Uani 1 1 d . .
H17A H 0.4097 -0.0335 0.8855 0.032 Uiso 1 1 calc R U
C18 C 0.2434(3) 0.03138(8) 0.7763(2) 0.0219(4) Uani 1 1 d . .
C19 C 0.3702(3) 0.06682(8) 0.7301(2) 0.0224(4) Uani 1 1 d . .
C20 C 0.3991(3) 0.05608(9) 0.5944(2) 0.0271(4) Uani 1 1 d . .
H20A H 0.3469 0.0232 0.5356 0.032 Uiso 1 1 calc R U
C21 C 0.5030(3) 0.09277(10) 0.5441(3) 0.0310(5) Uani 1 1 d . .
H21A H 0.5232 0.0845 0.4522 0.037 Uiso 1 1 calc R U
C22 C 0.5772(3) 0.14121(10) 0.6270(3) 0.0331(5) Uani 1 1 d . .
H22A H 0.6465 0.1667 0.5915 0.040 Uiso 1 1 calc R U
C23 C 0.5502(3) 0.15241(9) 0.7619(3) 0.0289(5) Uani 1 1 d . .
H23A H 0.6019 0.1855 0.8202 0.035 Uiso 1 1 calc R U
C24 C 0.4476(3) 0.11543(8) 0.8121(2) 0.0227(4) Uani 1 1 d . .

loop_
_atom_site_aniso_label
_atom_site_aniso_U_11
_atom_site_aniso_U_22
_atom_site_aniso_U_33
_atom_site_aniso_U_23
_atom_site_aniso_U_13
_atom_site_aniso_U_12
O1 0.0219(7) 0.0369(8) 0.0258(7) -0.0014(6) 0.0041(6) 0.0052(6)
C1 0.0213(9) 0.0181(9) 0.0284(10) -0.0013(7) 0.0100(8) -0.0043(7)
C2 0.0303(11) 0.0250(10) 0.0281(11) 0.0012(8) 0.0074(9) -0.0062(8)
C3 0.0426(13) 0.0318(11) 0.0261(11) -0.0059(9) 0.0148(10) -0.0115(10)
C4 0.0349(12) 0.0338(12) 0.0382(12) -0.0083(10) 0.0204(10) -0.0059(10)
C5 0.0248(10) 0.0266(10) 0.0360(11) -0.0036(9) 0.0136(9) -0.0027(8)
C6 0.0228(10) 0.0181(9) 0.0273(10) -0.0016(7) 0.0110(8) -0.0049(7)
C7 0.0168(9) 0.0225(9) 0.0247(10) 0.0007(7) 0.0086(7) 0.0005(7)
C8 0.0242(10) 0.0205(9) 0.0345(11) 0.0005(8) 0.0138(9) 0.0021(8)
C9 0.0275(11) 0.0270(10) 0.0322(11) 0.0097(8) 0.0147(9) 0.0084(8)
C10 0.0238(10) 0.0339(11) 0.0240(10) 0.0036(8) 0.0097(8) 0.0047(8)
C11 0.0205(10) 0.0253(10) 0.0272(10) -0.0008(8) 0.0098(8) -0.0004(8)
C12 0.0171(9) 0.0219(9) 0.0239(9) 0.0022(7) 0.0091(7) 0.0002(7)
C13 0.0227(10) 0.0193(9) 0.0198(9) -0.0010(7) 0.0053(7) -0.0021(7)
C14 0.0228(10) 0.0268(10) 0.0252(10) -0.0014(8) 0.0082(8) -0.0033(8)
C15 0.0338(12) 0.0261(10) 0.0285(11) -0.0016(8) 0.0117(9) -0.0098(9)
C16 0.0372(12) 0.0222(9) 0.0219(10) 0.0018(8) 0.0059(9) -0.0036(9)
C17 0.0257(10) 0.0235(10) 0.0251(10) 0.0001(8) 0.0030(8) 0.0004(8)
C18 0.0217(10) 0.0202(9) 0.0214(9) -0.0013(7) 0.0047(8) -0.0019(7)
C19 0.0170(9) 0.0206(9) 0.0280(10) 0.0042(7) 0.0060(8) 0.0029(7)
C20 0.0249(10) 0.0256(10) 0.0302(11) -0.0001(8) 0.0089(8) 0.0040(8)
C21 0.0266(11) 0.0379(12) 0.0330(12) 0.0069(9) 0.0160(9) 0.0100(9)
C22 0.0238(11) 0.0318(11) 0.0474(14) 0.0100(10) 0.0173(10) 0.0028(9)
C23 0.0189(10) 0.0234(10) 0.0426(12) 0.0014(9) 0.0084(9) -0.0007(8)
C24 0.0168(9) 0.0259(10) 0.0237(10) 0.0025(8) 0.0052(7) 0.0035(7)

loop_
_atom_type_symbol
_atom_type_description
_atom_type_scat_dispersion_real
_atom_type_scat_dispersion_imag
_atom_type_scat_source
C C 0.0033 0.0016 'International Tables Vol C Tables 4.2.6.8 and 6.1.1.4'
H H 0.0000 0.0000 'International Tables Vol C Tables 4.2.6.8 and 6.1.1.4'
O O 0.0106 0.0060 'International Tables Vol C Tables 4.2.6.8 and 6.1.1.4'

loop_
_geom_angle_atom_site_label_1
_geom_angle_atom_site_label_2
_geom_angle_atom_site_label_3
_geom_angle
C1 O1 C24 125.15(16)
O1 C1 C2 111.91(18)
O1 C1 C6 127.68(18)
C2 C1 C6 120.38(19)
C3 C2 C1 121.5(2)
C3 C2 H2A 119.2
C1 C2 H2A 119.2
C2 C3 C4 119.3(2)
C2 C3 H3A 120.4
C4 C3 H3A 120.4
C5 C4 C3 119.1(2)
C5 C4 H4A 120.4
C3 C4 H4A 120.4
C4 C5 C6 123.1(2)
C4 C5 H5A 118.5
C6 C5 H5A 118.5
C1 C6 C5 116.55(19)
C1 C6 C7 128.04(18)
C5 C6 C7 115.41(18)
C8 C7 C12 118.99(18)
C8 C7 C6 118.42(17)
C12 C7 C6 121.88(17)
C9 C8 C7 121.06(19)
C9 C8 H8A 119.5
C7 C8 H8A 119.5
C10 C9 C8 119.74(19)
C10 C9 H9A 120.1
C8 C9 H9A 120.1
C9 C10 C11 119.90(19)
C9 C10 H10A 120.0
C11 C10 H10A 120.0
C10 C11 C12 120.89(19)
C10 C11 H11A 119.6
C12 C11 H11A 119.6
C11 C12 C7 119.40(17)
C11 C12 C13 119.17(17)
C7 C12 C13 121.37(17)
C14 C13 C18 119.63(18)
C14 C13 C12 122.26(18)
C18 C13 C12 118.06(17)
C15 C14 C13 120.2(2)
C15 C14 H14A 119.9
C13 C14 H14A 119.9
C16 C15 C14 120.1(2)
C16 C15 H15A 120.0
C14 C15 H15A 120.0
C17 C16 C15 120.17(19)
C17 C16 H16A 119.9
C15 C16 H16A 119.9
C16 C17 C18 120.2(2)
C16 C17 H17A 119.9
C18 C17 H17A 119.9
C17 C18 C13 119.66(19)
C17 C18 C19 123.02(18)
C13 C18 C19 117.29(17)
C24 C19 C20 117.84(19)
C24 C19 C18 120.67(18)
C20 C19 C18 121.10(18)
C21 C20 C19 120.9(2)
C21 C20 H20A 119.6
C19 C20 H20A 119.6
C22 C21 C20 120.2(2)
C22 C21 H21A 119.9
C20 C21 H21A 119.9
C21 C22 C23 119.6(2)
C21 C22 H22A 120.2
C23 C22 H22A 120.2
C22 C23 C24 119.9(2)
C22 C23 H23A 120.1
C24 C23 H23A 120.1
C23 C24 C19 121.6(2)
C23 C24 O1 117.85(18)
C19 C24 O1 120.02(18)

loop_
_geom_bond_atom_site_label_1
_geom_bond_atom_site_label_2
_geom_bond_distance
O1 C1 1.373(2)
O1 C24 1.387(2)
C1 C2 1.395(3)
C1 C6 1.397(3)
C2 C3 1.372(3)
C2 H2A 0.9500
C3 C4 1.388(3)
C3 H3A 0.9500
C4 C5 1.378(3)
C4 H4A 0.9500
C5 C6 1.401(3)
C5 H5A 0.9500
C6 C7 1.498(3)
C7 C8 1.393(3)
C7 C12 1.401(3)
C8 C9 1.386(3)
C8 H8A 0.9500
C9 C10 1.381(3)
C9 H9A 0.9500
C10 C11 1.385(3)
C10 H10A 0.9500
C11 C12 1.391(3)
C11 H11A 0.9500
C12 C13 1.493(3)
C13 C14 1.388(3)
C13 C18 1.402(3)
C14 C15 1.387(3)
C14 H14A 0.9500
C15 C16 1.386(3)
C15 H15A 0.9500
C16 C17 1.383(3)
C16 H16A 0.9500
C17 C18 1.390(3)
C17 H17A 0.9500
C18 C19 1.488(3)
C19 C24 1.385(3)
C19 C20 1.392(3)
C20 C21 1.387(3)
C20 H20A 0.9500
C21 C22 1.380(3)
C21 H21A 0.9500
C22 C23 1.380(3)
C22 H22A 0.9500
C23 C24 1.383(3)
C23 H23A 0.9500

loop_
_geom_torsion_atom_site_label_1
_geom_torsion_atom_site_label_2
_geom_torsion_atom_site_label_3
_geom_torsion_atom_site_label_4
_geom_torsion
C24 O1 C1 C2 -176.47(18)
C24 O1 C1 C6 1.4(3)
O1 C1 C2 C3 176.79(18)
C6 C1 C2 C3 -1.3(3)
C1 C2 C3 C4 -1.6(3)
C2 C3 C4 C5 2.2(3)
C3 C4 C5 C6 0.1(3)
O1 C1 C6 C5 -174.32(18)
C2 C1 C6 C5 3.4(3)
O1 C1 C6 C7 5.9(3)
C2 C1 C6 C7 -176.33(18)
C4 C5 C6 C1 -2.9(3)
C4 C5 C6 C7 176.91(19)
C1 C6 C7 C8 -119.2(2)
C5 C6 C7 C8 61.1(2)
C1 C6 C7 C12 70.6(3)
C5 C6 C7 C12 -109.1(2)
C12 C7 C8 C9 -0.2(3)
C6 C7 C8 C9 -170.73(19)
C7 C8 C9 C10 0.5(3)
C8 C9 C10 C11 -0.9(3)
C9 C10 C11 C12 1.0(3)
C10 C11 C12 C7 -0.6(3)
C10 C11 C12 C13 -177.91(19)
C8 C7 C12 C11 0.3(3)
C6 C7 C12 C11 170.45(18)
C8 C7 C12 C13 177.47(18)
C6 C7 C12 C13 -12.4(3)
C11 C12 C13 C14 -75.9(3)
C7 C12 C13 C14 106.9(2)
C11 C12 C13 C18 101.4(2)
C7 C12 C13 C18 -75.8(2)
C18 C13 C14 C15 1.1(3)
C12 C13 C14 C15 178.37(19)
C13 C14 C15 C16 0.4(3)
C14 C15 C16 C17 -1.7(3)
C15 C16 C17 C18 1.4(3)
C16 C17 C18 C13 0.2(3)
C16 C17 C18 C19 -177.98(19)
C14 C13 C18 C17 -1.4(3)
C12 C13 C18 C17 -178.77(18)
C14 C13 C18 C19 176.84(18)
C12 C13 C18 C19 -0.5(3)
C17 C18 C19 C24 -101.4(2)
C13 C18 C19 C24 80.4(2)
C17 C18 C19 C20 86.0(3)
C13 C18 C19 C20 -92.2(2)
C24 C19 C20 C21 0.4(3)
C18 C19 C20 C21 173.27(18)
C19 C20 C21 C22 -1.1(3)
C20 C21 C22 C23 1.2(3)
C21 C22 C23 C24 -0.7(3)
C22 C23 C24 C19 0.1(3)
C22 C23 C24 O1 171.58(18)
C20 C19 C24 C23 0.1(3)
C18 C19 C24 C23 -172.79(18)
C20 C19 C24 O1 -171.27(17)
C18 C19 C24 O1 15.9(3)
C1 O1 C24 C23 105.5(2)
C1 O1 C24 C19 -82.8(2)
